data_2003001
loop_
_publ_author_name
'Walker, Martina'
'Pohl, Ehmke'
'Herbst-Irmer, Regine'
'Gerlitz, Martin'
'Rohr, J\"urgen'
'Sheldrick, George M.'

_publ_section_title
;
 Absolute configurations of Emycin D, E and F; mimicry of
 centrosymmetric space groups by mixtures of chiral stereoisomers
;
_journal_issue 4
_journal_name_full 'Acta Crystallographica Section B'
_journal_page_first 607
_journal_page_last 616
_journal_paper_doi 10.1107/S0108768199003948
_journal_volume 55
_journal_year 1999
_chemical_formula_sum 'C33 H24 Br2 O6'
_chemical_formula_weight 676.34
_chemical_name_common Di-o-brominebenzoyl-Emycin_F
_chemical_name_systematic ?
_space_group_IT_number 4
_symmetry_cell_setting monoclinic
_symmetry_space_group_name_Hall 'P 2yb'
_symmetry_space_group_name_H-M 'P 1 21 1'
_audit_creation_method SHELXL-97
_cell_angle_alpha 90.00
_cell_angle_beta 92.12(2)
_cell_angle_gamma 90.00
_cell_formula_units_Z 2
_cell_length_a 7.796(2)
_cell_length_b 7.914(2)
_cell_length_c 22.243(2)
_cell_measurement_reflns_used 54
_cell_measurement_temperature 153(2)
_cell_measurement_theta_max 12.5
_cell_measurement_theta_min 10
_cell_volume 1371.4(5)
_computing_cell_refinement 'DIF4 (Stoe & Cie, 1988a)'
_computing_data_collection 'DIF4 (Stoe & Cie, 1988a)'
_computing_data_reduction 'REDU4 (Stoe & Cie, 1988b)'
_computing_molecular_graphics 'SHELXTL 5.1 (Sheldrick, 1998)'
_computing_publication_material 'SHELXL-97 (Sheldrick, 1997)'
_computing_structure_refinement 'SHELXL-97 (Sheldrick, 1997)'
_computing_structure_solution 'SHELXS90 (Sheldrick, 1990)'
_diffrn_ambient_temperature 153(2)
_diffrn_measured_fraction_theta_full 0.997
_diffrn_measured_fraction_theta_max 0.997
_diffrn_measurement_device_type 'Stoe-Siemes-Huber AED2 four-circle'
_diffrn_measurement_method 'profile data from 2theata/omega'
_diffrn_radiation_monochromator graphite
_diffrn_radiation_source 'fine-focus sealed tube'
_diffrn_radiation_type MoK\a
_diffrn_radiation_wavelength 0.71073
_diffrn_reflns_av_R_equivalents 0.0385
_diffrn_reflns_av_sigmaI/netI 0.0472
_diffrn_reflns_limit_h_max 9
_diffrn_reflns_limit_h_min -9
_diffrn_reflns_limit_k_max 9
_diffrn_reflns_limit_k_min -9
_diffrn_reflns_limit_l_max 26
_diffrn_reflns_limit_l_min -26
_diffrn_reflns_number 6184
_diffrn_reflns_theta_full 25.07
_diffrn_reflns_theta_max 25.07
_diffrn_reflns_theta_min 3.14
_diffrn_standards_interval_time 90
_diffrn_standards_number 3
_exptl_absorpt_coefficient_mu 3.003
_exptl_absorpt_correction_T_max 0.273
_exptl_absorpt_correction_T_min 0.203
_exptl_absorpt_correction_type psi-scan
_exptl_absorpt_process_details 'SHEXTL 5.1 (Sheldrick, 1998)'
_exptl_crystal_colour yellow
_exptl_crystal_density_diffrn 1.638
_exptl_crystal_density_method 'not measured'
_exptl_crystal_description blocks
_exptl_crystal_F_000 680
_exptl_crystal_size_max 0.4
_exptl_crystal_size_mid 0.2
_exptl_crystal_size_min 0.2
_refine_diff_density_max 0.374
_refine_diff_density_min -0.612
_refine_ls_abs_structure_details 'Flack H D (1983), Acta Cryst. A39, 876-881'
_refine_ls_abs_structure_Flack -0.017(10)
_refine_ls_extinction_method none
_refine_ls_goodness_of_fit_ref 1.029
_refine_ls_hydrogen_treatment mixed
_refine_ls_matrix_type full
_refine_ls_number_parameters 371
_refine_ls_number_reflns 4870
_refine_ls_number_restraints 1
_refine_ls_restrained_S_all 1.029
_refine_ls_R_factor_all 0.0552
_refine_ls_R_factor_gt 0.0418
_refine_ls_shift/su_max 0.001
_refine_ls_shift/su_mean 0.000
_refine_ls_structure_factor_coef Fsqd
_refine_ls_weighting_details 'calc w=1/[\s^2^(Fo^2^)+(0.0439P)^2^+1.0045P] where P=(Fo^2^+2Fc^2^)/3'
_refine_ls_weighting_scheme calc
_refine_ls_wR_factor_ref 0.0966
_reflns_number_gt 4144
_reflns_number_total 4870
_reflns_threshold_expression >2sigma(I)
_cod_data_source_file jz0006.cif
_cod_data_source_block gelb
_cod_original_sg_symbol_H-M 'P 21'
_cod_database_code 2003001

loop_
_symmetry_equiv_pos_as_xyz
'x, y, z'
'-x, y+1/2, -z'

loop_
_atom_site_label
_atom_site_fract_x
_atom_site_fract_y
_atom_site_fract_z
_atom_site_U_iso_or_equiv
_atom_site_adp_type
_atom_site_calc_flag
_atom_site_refinement_flags
_atom_site_occupancy
_atom_site_disorder_assembly
_atom_site_disorder_group
_atom_site_type_symbol
Br1 0.53656(7) -0.26337(10) 0.62293(3) 0.0618(2) Uani d . 1 . . Br
Br2 0.84803(7) 0.38811(8) 0.53382(3) 0.05315(18) Uani d . 1 . . Br
O1 0.8591(4) -0.0143(4) 0.91404(13) 0.0246(7) Uani d . 1 . . O
O7 1.0971(4) -0.0192(4) 0.85444(13) 0.0254(7) Uani d . 1 . . O
O6A 0.5546(4) -0.4198(4) 0.82114(13) 0.0242(7) Uani d . 1 . . O
O1' 0.6948(4) -0.3811(6) 0.73638(15) 0.0431(10) Uani d . 1 . . O
O8 0.9624(4) 0.1616(4) 0.69371(14) 0.0286(7) Uani d . 1 . . O
O11' 0.8264(5) 0.0459(5) 0.61244(16) 0.0475(11) Uani d . 1 . . O
C1 1.0182(5) -0.0994(7) 0.90366(19) 0.0223(9) Uani d . 1 . . C
C2 1.1465(5) -0.0968(7) 0.95567(19) 0.0278(10) Uani d . 1 . . C
H2A 1.0894 -0.1263 0.9933 0.033 Uiso calc R 1 . . H
H2B 1.1963 0.0177 0.9603 0.033 Uiso calc R 1 . . H
C3 1.2901(5) -0.2260(6) 0.94372(19) 0.0266(11) Uani d . 1 . . C
H3 1.3428 -0.1932 0.9051 0.032 Uiso calc R 1 . . H
C13 1.4310(6) -0.2182(7) 0.9931(2) 0.0363(12) Uani d . 1 . . C
H13A 1.4753 -0.1026 0.9963 0.054 Uiso calc R 1 . . H
H13B 1.5245 -0.2950 0.9831 0.054 Uiso calc R 1 . . H
H13C 1.3840 -0.2522 1.0315 0.054 Uiso calc R 1 . . H
C4 1.2220(6) -0.4080(6) 0.9361(2) 0.0262(10) Uani d . 1 . . C
H4A 1.3079 -0.4753 0.9148 0.031 Uiso calc R 1 . . H
H4B 1.2108 -0.4585 0.9765 0.031 Uiso calc R 1 . . H
C4A 1.0527(6) -0.4224(6) 0.90237(19) 0.0232(10) Uani d . 1 . . C
C5 0.9705(6) -0.5720(6) 0.88573(19) 0.0255(11) Uani d . 1 . . C
H5 1.0273 -0.6766 0.8929 0.031 Uiso calc R 1 . . H
C6 0.8072(6) -0.5714(6) 0.85882(19) 0.0248(10) Uani d . 1 . . C
H6 0.7558 -0.6753 0.8465 0.030 Uiso calc R 1 . . H
C6A 0.7185(5) -0.4229(6) 0.84966(19) 0.0231(10) Uani d . 1 . . C
C7 1.0241(5) -0.0468(6) 0.79540(19) 0.0264(10) Uani d . 1 . . C
H7A 1.0149 -0.1702 0.7888 0.032 Uiso calc R 1 . . H
H7B 1.1051 -0.0024 0.7660 0.032 Uiso calc R 1 . . H
C7A 0.8499(5) 0.0307(6) 0.78141(19) 0.0218(10) Uani d . 1 . . C
C8 0.8213(6) 0.1269(6) 0.7295(2) 0.0265(10) Uani d . 1 . . C
C9 0.6627(6) 0.1978(6) 0.7138(2) 0.0295(11) Uani d . 1 . . C
H9 0.6498 0.2677 0.6792 0.035 Uiso calc R 1 . . H
C10 0.5240(6) 0.1655(7) 0.7490(2) 0.0315(12) Uani d . 1 . . C
H10 0.4139 0.2101 0.7382 0.038 Uiso calc R 1 . . H
C11 0.5475(6) 0.0670(6) 0.8004(2) 0.0270(11) Uani d . 1 . . C
H11 0.4525 0.0435 0.8247 0.032 Uiso calc R 1 . . H
C11A 0.7071(6) 0.0031(6) 0.8165(2) 0.0229(10) Uani d . 1 . . C
C12 0.7286(5) -0.0928(6) 0.87512(18) 0.0230(10) Uani d . 1 . . C
H12 0.6170 -0.0935 0.8959 0.028 Uiso calc R 1 . . H
C12A 0.7930(5) -0.2728(6) 0.86923(17) 0.0198(9) Uani d . 1 . . C
C12B 0.9590(5) -0.2764(6) 0.89062(17) 0.0203(9) Uani d . 1 . . C
C1' 0.5601(6) -0.3978(6) 0.7598(2) 0.0258(11) Uani d . 1 . . C
C2' 0.3883(5) -0.3991(6) 0.7300(2) 0.0228(10) Uani d . 1 . . C
C3' 0.3591(6) -0.3446(6) 0.6709(2) 0.0285(11) Uani d . 1 . . C
C4' 0.1966(6) -0.3449(7) 0.6446(2) 0.0358(13) Uani d . 1 . . C
H4' 0.1784 -0.3055 0.6046 0.043 Uiso calc R 1 . . H
C5' 0.0612(6) -0.4023(7) 0.6763(2) 0.0338(12) Uani d . 1 . . C
H5' -0.0511 -0.4012 0.6582 0.041 Uiso calc R 1 . . H
C6' 0.0860(6) -0.4615(6) 0.7343(2) 0.0306(11) Uani d . 1 . . C
H6' -0.0077 -0.5042 0.7558 0.037 Uiso calc R 1 . . H
C7' 0.2488(6) -0.4580(6) 0.7605(2) 0.0266(11) Uani d . 1 . . C
H7' 0.2658 -0.4971 0.8007 0.032 Uiso calc R 1 . . H
C11' 0.9444(6) 0.1224(6) 0.6340(2) 0.0293(11) Uani d . 1 . . C
C12' 1.0921(6) 0.1860(6) 0.6006(2) 0.0273(11) Uani d . 1 . . C
C13' 1.0679(6) 0.3003(7) 0.5533(2) 0.0318(12) Uani d . 1 . . C
C14' 1.2035(7) 0.3562(8) 0.5205(2) 0.0421(15) Uani d . 1 . . C
H14' 1.1854 0.4352 0.4888 0.051 Uiso calc R 1 . . H
C15' 1.3655(7) 0.2954(8) 0.5346(2) 0.0443(15) Uani d . 1 . . C
H15' 1.4594 0.3320 0.5119 0.053 Uiso calc R 1 . . H
C16' 1.3937(6) 0.1837(8) 0.5805(2) 0.0459(16) Uani d . 1 . . C
H16' 1.5062 0.1425 0.5894 0.055 Uiso calc R 1 . . H
C17' 1.2571(6) 0.1302(8) 0.6141(2) 0.0373(12) Uani d . 1 . . C
H17' 1.2774 0.0544 0.6467 0.045 Uiso calc R 1 . . H

loop_
_atom_site_aniso_label
_atom_site_aniso_U_11
_atom_site_aniso_U_22
_atom_site_aniso_U_33
_atom_site_aniso_U_12
_atom_site_aniso_U_13
_atom_site_aniso_U_23
Br1 0.0324(3) 0.1028(6) 0.0505(4) -0.0027(3) 0.0055(2) 0.0425(4)
Br2 0.0428(3) 0.0585(4) 0.0576(4) 0.0067(3) -0.0058(3) 0.0178(3)
O1 0.0250(16) 0.0265(18) 0.0222(17) -0.0002(14) -0.0006(13) -0.0055(14)
O7 0.0271(16) 0.0251(18) 0.0240(17) -0.0048(14) 0.0003(13) 0.0059(14)
O6A 0.0216(15) 0.0275(18) 0.0237(16) -0.0057(13) 0.0028(12) -0.0023(14)
O1' 0.0207(16) 0.078(3) 0.0302(19) -0.0004(18) 0.0002(14) 0.008(2)
O8 0.0311(16) 0.034(2) 0.0211(16) -0.0055(15) 0.0035(13) 0.0022(14)
O11' 0.045(2) 0.066(3) 0.0320(19) -0.026(2) 0.0106(16) -0.015(2)
C1 0.024(2) 0.024(2) 0.019(2) -0.002(2) 0.0008(16) -0.002(2)
C2 0.032(2) 0.028(2) 0.024(2) -0.004(2) -0.0002(18) -0.002(2)
C3 0.026(2) 0.035(3) 0.019(2) -0.007(2) -0.0022(17) 0.002(2)
C13 0.031(2) 0.042(3) 0.036(3) -0.003(2) -0.004(2) 0.001(2)
C4 0.029(2) 0.023(3) 0.026(2) -0.001(2) -0.0006(19) -0.002(2)
C4A 0.026(2) 0.026(3) 0.018(2) 0.001(2) 0.0042(17) 0.004(2)
C5 0.031(2) 0.024(3) 0.022(2) 0.001(2) 0.0003(19) -0.0022(19)
C6 0.033(2) 0.017(3) 0.024(2) -0.0059(19) 0.0010(18) 0.0006(18)
C6A 0.019(2) 0.030(3) 0.021(2) -0.005(2) 0.0026(17) 0.001(2)
C7 0.027(2) 0.029(3) 0.024(2) -0.005(2) 0.0064(18) -0.001(2)
C7A 0.025(2) 0.021(3) 0.019(2) -0.0015(19) 0.0028(18) -0.0059(19)
C8 0.028(2) 0.030(3) 0.022(2) -0.002(2) 0.0022(18) -0.001(2)
C9 0.033(2) 0.027(3) 0.028(3) -0.001(2) -0.003(2) 0.001(2)
C10 0.035(3) 0.034(3) 0.025(3) 0.008(2) -0.006(2) -0.004(2)
C11 0.027(2) 0.030(3) 0.025(2) -0.002(2) 0.0037(19) -0.004(2)
C11A 0.027(2) 0.018(2) 0.024(2) -0.0010(19) 0.0012(18) -0.0015(19)
C12 0.021(2) 0.027(3) 0.021(2) -0.003(2) 0.0031(16) 0.003(2)
C12A 0.0216(19) 0.022(2) 0.016(2) -0.0015(19) 0.0035(15) 0.0030(19)
C12B 0.025(2) 0.021(2) 0.015(2) -0.007(2) 0.0029(16) 0.0005(19)
C1' 0.026(2) 0.026(3) 0.025(2) -0.002(2) 0.0025(19) -0.001(2)
C2' 0.023(2) 0.017(2) 0.029(2) 0.0020(18) 0.0025(18) -0.003(2)
C3' 0.028(2) 0.028(3) 0.030(3) 0.000(2) 0.0039(19) 0.003(2)
C4' 0.031(3) 0.051(4) 0.025(3) 0.002(2) -0.003(2) 0.002(2)
C5' 0.029(2) 0.040(3) 0.032(3) 0.002(2) -0.006(2) -0.008(2)
C6' 0.021(2) 0.038(3) 0.033(3) 0.000(2) 0.0053(19) -0.008(2)
C7' 0.024(2) 0.032(3) 0.023(2) 0.003(2) 0.0000(19) -0.002(2)
C11' 0.034(3) 0.030(3) 0.024(2) -0.003(2) 0.005(2) 0.004(2)
C12' 0.028(2) 0.035(3) 0.019(2) -0.006(2) 0.0006(18) -0.004(2)
C13' 0.032(2) 0.041(3) 0.023(2) -0.006(2) -0.0019(19) 0.006(2)
C14' 0.052(3) 0.054(4) 0.020(2) -0.015(3) 0.000(2) 0.006(3)
C15' 0.037(3) 0.073(4) 0.023(3) -0.018(3) 0.007(2) -0.004(3)
C16' 0.025(2) 0.074(5) 0.039(3) -0.003(3) -0.001(2) -0.012(3)
C17' 0.034(3) 0.051(3) 0.027(3) -0.002(3) -0.004(2) 0.004(2)

loop_
_atom_type_symbol
_atom_type_description
_atom_type_scat_dispersion_real
_atom_type_scat_dispersion_imag
_atom_type_scat_source
C C 0.0033 0.0016 'International Tables Vol C Tables 4.2.6.8 and 6.1.1.4'
H H 0.0000 0.0000 'International Tables Vol C Tables 4.2.6.8 and 6.1.1.4'
O O 0.0106 0.0060 'International Tables Vol C Tables 4.2.6.8 and 6.1.1.4'
Br Br -0.2901 2.4595 'International Tables Vol C Tables 4.2.6.8 and 6.1.1.4'

loop_
_geom_angle_atom_site_label_1
_geom_angle_atom_site_label_2
_geom_angle_atom_site_label_3
_geom_angle
C1 O1 C12 107.1(3)
C1 O7 C7 118.0(3)
C1' O6A C6A 112.9(3)
C11' O8 C8 116.9(3)
O7 C1 O1 108.3(4)
O7 C1 C12B 113.9(3)
O1 C1 C12B 102.0(3)
O7 C1 C2 107.0(3)
O1 C1 C2 115.1(4)
C12B C1 C2 110.7(4)
C1 C2 C3 108.9(4)
C13 C3 C4 110.7(4)
C13 C3 C2 110.9(4)
C4 C3 C2 112.8(4)
C4A C4 C3 114.8(4)
C12B C4A C5 115.2(4)
C12B C4A C4 118.6(4)
C5 C4A C4 126.0(4)
C6 C5 C4A 121.3(4)
C6A C6 C5 121.0(4)
C6 C6A C12A 118.9(4)
C6 C6A O6A 121.7(4)
C12A C6A O6A 119.4(4)
O7 C7 C7A 116.8(4)
C8 C7A C11A 116.1(4)
C8 C7A C7 120.5(4)
C11A C7A C7 123.3(4)
C9 C8 C7A 122.9(4)
C9 C8 O8 118.9(4)
C7A C8 O8 118.1(4)
C10 C9 C8 119.3(5)
C9 C10 C11 119.2(4)
C11A C11 C10 120.7(4)
C11 C11A C7A 121.8(4)
C11 C11A C12 118.6(4)
C7A C11A C12 119.6(4)
O1 C12 C11A 110.6(4)
O1 C12 C12A 103.1(3)
C11A C12 C12A 115.1(4)
C12B C12A C6A 118.3(4)
C12B C12A C12 107.6(4)
C6A C12A C12 134.1(4)
C12A C12B C4A 124.7(4)
C12A C12B C1 109.3(4)
C4A C12B C1 125.8(4)
O1' C1' O6A 120.3(4)
O1' C1' C2' 127.2(4)
O6A C1' C2' 112.5(4)
C7' C2' C3' 117.5(4)
C7' C2' C1' 120.1(4)
C3' C2' C1' 122.4(4)
C4' C3' C2' 121.0(4)
C4' C3' Br1 116.3(4)
C2' C3' Br1 122.7(3)
C5' C4' C3' 119.8(5)
C4' C5' C6' 120.7(4)
C7' C6' C5' 119.0(5)
C6' C7' C2' 121.9(4)
O11' C11' O8 123.9(4)
O11' C11' C12' 125.2(4)
O8 C11' C12' 110.9(4)
C17' C12' C13' 118.0(4)
C17' C12' C11' 121.2(4)
C13' C12' C11' 120.8(4)
C14' C13' C12' 121.5(5)
C14' C13' Br2 117.9(4)
C12' C13' Br2 120.6(3)
C15' C14' C13' 118.8(5)
C16' C15' C14' 121.3(5)
C15' C16' C17' 119.7(5)
C12' C17' C16' 120.7(5)

loop_
_geom_bond_atom_site_label_1
_geom_bond_atom_site_label_2
_geom_bond_distance
Br1 C3' 1.891(5)
Br2 C13' 1.885(5)
O1 C1 1.437(5)
O1 C12 1.451(5)
O7 C1 1.424(5)
O7 C7 1.428(5)
O6A C1' 1.378(5)
O6A C6A 1.405(5)
O1' C1' 1.196(5)
O8 C11' 1.367(5)
O8 C8 1.409(5)
O11' C11' 1.187(6)
C1 C12B 1.500(7)
C1 C2 1.501(6)
C2 C3 1.546(7)
C3 C13 1.525(6)
C3 C4 1.542(7)
C4 C4A 1.498(6)
C4A C12B 1.387(6)
C4A C5 1.389(6)
C5 C6 1.387(6)
C6 C6A 1.375(6)
C6A C12A 1.385(6)
C7 C7A 1.512(6)
C7A C8 1.393(6)
C7A C11A 1.401(6)
C8 C9 1.391(6)
C9 C10 1.382(7)
C10 C11 1.391(7)
C11 C11A 1.378(6)
C11A C12 1.512(6)
C12 C12A 1.518(7)
C12A C12B 1.362(5)
C1' C2' 1.472(6)
C2' C7' 1.384(6)
C2' C3' 1.395(6)
C3' C4' 1.375(6)
C4' C5' 1.369(7)
C5' C6' 1.379(7)
C6' C7' 1.377(6)
C11' C12' 1.480(6)
C12' C17' 1.382(7)
C12' C13' 1.395(7)
C13' C14' 1.379(7)
C14' C15' 1.377(8)
C15' C16' 1.361(8)
C16' C17' 1.390(7)

loop_
_cod_related_entry_id
_cod_related_entry_database
_cod_related_entry_code
1 ChemSpider 21188519
